data_1576219
loop_
_publ_author_name
'Usman, Mohammad'
'Hussein, Mohamed A.T.'
'Kandiel, Tarek A.'
'Yamani, Zain H.'
'Shaikh, M. Nasiruzzaman'

_publ_section_title
;
 Catalytic ammonia oxidation mediated by high-spin Fe(iii) complex:
 combined experimental and DFT study
;
_journal_issue 1
_journal_name_full 'Catalysis Science &amp; Technology'
_journal_page_first 124
_journal_page_last 136
_journal_paper_doi 10.1039/D5CY01107H
_journal_volume 16
_journal_year 2026
_chemical_formula_moiety 'C22 H24 Cl Fe N2 O4, H2 O'
_chemical_formula_sum 'C22 H26 Cl Fe N2 O5'
_chemical_formula_weight 489.75
_space_group_crystal_system triclinic
_space_group_IT_number 2
_space_group_name_Hall '-P 1'
_space_group_name_H-M_alt 'P -1'
_atom_sites_solution_hydrogens mixed
_audit_creation_date 2024-09-10
_audit_creation_method
;
Olex2 1.5
(compiled 2023.03.06 svn.rbb2c1857 for OlexSys, GUI svn.r6817)
;
_audit_update_record
;
2024-09-15 deposited with the CCDC.	2025-11-05 downloaded from the CCDC.
;
_cell_angle_alpha 87.8740(10)
_cell_angle_beta 82.5000(10)
_cell_angle_gamma 68.3490(10)
_cell_formula_units_Z 4
_cell_length_a 10.3050(3)
_cell_length_b 11.2133(3)
_cell_length_c 20.3260(6)
_cell_measurement_reflns_used 9874
_cell_measurement_temperature 100
_cell_measurement_theta_max 28.31
_cell_measurement_theta_min 2.19
_cell_volume 2164.19(11)
_computing_cell_refinement 'SAINT V8.40B (?, 2016)'
_computing_data_reduction 'SAINT V8.40B (?, 2016)'
_computing_molecular_graphics 'Olex2 1.5 (Dolomanov et al., 2009)'
_computing_publication_material 'Olex2 1.5 (Dolomanov et al., 2009)'
_computing_structure_refinement 'XL  (Sheldrick, 2008)'
_diffrn_ambient_temperature 100
_diffrn_detector 'Bruker APEX2 area detector'
_diffrn_detector_area_resol_mean 7.9
_diffrn_detector_type 'CCD area detector'
_diffrn_measured_fraction_theta_full 1.000
_diffrn_measured_fraction_theta_max 0.998
_diffrn_measurement_device 'three-circle diffractometer'
_diffrn_measurement_device_type 'Bruker APEX-II CCD'
_diffrn_measurement_method '\f and \w scans'
_diffrn_radiation_monochromator 'mirror optics'
_diffrn_radiation_probe x-ray
_diffrn_radiation_type MoK\a
_diffrn_radiation_wavelength 0.71073
_diffrn_reflns_av_R_equivalents 0.0389
_diffrn_reflns_av_unetI/netI 0.0413
_diffrn_reflns_Laue_measured_fraction_full 1.000
_diffrn_reflns_Laue_measured_fraction_max 0.998
_diffrn_reflns_limit_h_max 13
_diffrn_reflns_limit_h_min -13
_diffrn_reflns_limit_k_max 14
_diffrn_reflns_limit_k_min -14
_diffrn_reflns_limit_l_max 27
_diffrn_reflns_limit_l_min -27
_diffrn_reflns_number 36985
_diffrn_reflns_point_group_measured_fraction_full 1.000
_diffrn_reflns_point_group_measured_fraction_max 0.998
_diffrn_reflns_theta_full 25.242
_diffrn_reflns_theta_max 28.375
_diffrn_reflns_theta_min 1.954
_diffrn_source 'microfocus sealed X-ray tube'
_diffrn_source_current 1.0
_diffrn_source_power 0.05
_diffrn_source_type 'Incoatec I\ms'
_diffrn_source_voltage 50.0
_diffrn_standards_number 0
_exptl_absorpt_coefficient_mu 0.857
_exptl_absorpt_correction_T_max 0.7457
_exptl_absorpt_correction_T_min 0.6640
_exptl_absorpt_correction_type multi-scan
_exptl_absorpt_process_details
;
SADABS-2016/2 (Bruker,2016/2) was used for absorption correction.
wR2(int) was 0.0840 before and 0.0491 after correction.
The Ratio of minimum to maximum transmission is 0.8904.
The \l/2 correction factor is Not present.
;
_exptl_crystal_colour 'metallic dark black'
_exptl_crystal_colour_lustre metallic
_exptl_crystal_colour_modifier dark
_exptl_crystal_colour_primary black
_exptl_crystal_density_diffrn 1.503
_exptl_crystal_description block
_exptl_crystal_F_000 1020
_exptl_crystal_size_max 0.25
_exptl_crystal_size_mid 0.19
_exptl_crystal_size_min 0.14
_refine_diff_density_max 1.531
_refine_diff_density_min -0.668
_refine_diff_density_rms 0.088
_refine_ls_extinction_method none
_refine_ls_goodness_of_fit_ref 1.137
_refine_ls_hydrogen_treatment constr
_refine_ls_matrix_type full
_refine_ls_number_parameters 557
_refine_ls_number_reflns 10797
_refine_ls_number_restraints 9
_refine_ls_restrained_S_all 1.138
_refine_ls_R_factor_all 0.0715
_refine_ls_R_factor_gt 0.0609
_refine_ls_shift/su_max 0.001
_refine_ls_shift/su_mean 0.000
_refine_ls_structure_factor_coef Fsqd
_refine_ls_weighting_details 'w=1/[\s^2^(Fo^2^)+(0.0254P)^2^+5.9244P] where P=(Fo^2^+2Fc^2^)/3'
_refine_ls_weighting_scheme calc
_refine_ls_wR_factor_gt 0.1223
_refine_ls_wR_factor_ref 0.1267
_reflns_Friedel_coverage 0.000
_reflns_number_gt 9403
_reflns_number_total 10797
_reflns_threshold_expression 'I > 2\s(I)'
_cod_data_source_file d5cy01107h2.cif
_cod_data_source_block mnsu_19_0m_a
_cod_depositor_comments 'Adding full bibliography for 1576219.cif.'
_cod_database_code 1576219
_shelx_shelxl_version_number 2019/1
_shelx_space_group_comment
;
The symmetry employed for this shelxl refinement is uniquely defined
by the following loop, which should always be used as a source of
symmetry information in preference to the above space-group names.
They are only intended as comments.
;
_shelx_estimated_absorpt_t_max 0.889
_shelx_estimated_absorpt_t_min 0.814
_olex2_refinement_description
;
1. Fixed Uiso
 At 1.2 times of:
  All C(H) groups, All C(H,H) groups
 At 1.5 times of:
  All C(H,H,H) groups, All O(H,H) groups
2. Rigid body (RIGU) restrains
 C22, O3, C2
 with sigma for 1-2 distances of 0.004 and sigma for 1-3 distances of 0.004
3.a Free rotating group:
 O10(H10E,H10F), O9(H9C,H9D)
3.b Ternary CH refined with riding coordinates:
 C13(H13), C13A(H13A), C8A(H8A), C8(H8)
3.c Secondary CH2 refined with riding coordinates:
 C12A(H12A,H12B), C9A(H9AA,H9AB), C12(H12C,H12D), C11A(H11A,H11B), C9(H9A,H9B),
  C10A(H10A,H10B), C11(H11C,H11D), C10(H10C,H10D)
3.d Aromatic/amide H refined with riding coordinates:
 C14A(H14A), C3A(H3A), C18A(H18A), C5A(H5A), C3(H3), C4(H4), C5(H5), C4A(H4A),
 C7A(H7A), C14(H14), C16A(H16A), C7(H7), C17A(H17A), C16(H16), C17(H17),
 C18(H18)
3.e Fitted hexagon refined as free rotating group:
 C1(C2,C3,C4,C5,C6)
3.f Idealised Me refined as rotating group:
 C22A(H22A,H22B,H22C), C21A(H21A,H21B,H21C), C22(H22D,H22E,H22F), C21(H21D,
 H21E,H21F)
;
_olex2_submission_special_instructions 'No special instructions were received'

loop_
_space_group_symop_operation_xyz
'x, y, z'
'-x, -y, -z'

loop_
_atom_site_label
_atom_site_type_symbol
_atom_site_fract_x
_atom_site_fract_y
_atom_site_fract_z
_atom_site_U_iso_or_equiv
_atom_site_adp_type
_atom_site_occupancy
_atom_site_site_symmetry_order
_atom_site_calc_flag
_atom_site_refinement_flags_posn
_atom_site_refinement_flags_adp
_atom_site_refinement_flags_occupancy
_atom_site_disorder_assembly
_atom_site_disorder_group
Fe1A Fe 0.58688(4) 0.29514(4) 0.06082(2) 0.01556(10) Uani 1 1 d . . . . .
Fe1 Fe 0.42964(4) 0.23155(4) 0.52255(2) 0.01610(10) Uani 1 1 d . . . . .
Cl1 Cl 0.46238(9) 0.39955(7) 0.56210(4) 0.02299(16) Uani 1 1 d . . . . .
Cl1A Cl 0.76194(8) 0.14318(7) 0.10554(4) 0.02286(16) Uani 1 1 d . . . . .
O2A O 0.5523(2) 0.4439(2) 0.11191(10) 0.0189(4) Uani 1 1 d . . . . .
O1A O 0.4040(2) 0.2939(2) 0.08914(11) 0.0223(5) Uani 1 1 d . . . . .
O3A O 0.5051(3) 0.5814(2) 0.21871(11) 0.0252(5) Uani 1 1 d . . . . .
O2 O 0.4578(3) 0.1164(2) 0.59605(12) 0.0274(5) Uani 1 1 d . . . . .
O1 O 0.2412(2) 0.2473(2) 0.52341(12) 0.0247(5) Uani 1 1 d . . . . .
O4A O 0.1571(2) 0.3312(3) 0.15733(12) 0.0304(6) Uani 1 1 d . . . . .
N1 N 0.4271(3) 0.2885(3) 0.42362(13) 0.0247(6) Uani 1 1 d . . . . .
N2A N 0.7040(3) 0.3665(3) -0.01148(13) 0.0220(5) Uani 1 1 d . . . . .
N1A N 0.5850(3) 0.2006(3) -0.02512(13) 0.0209(5) Uani 1 1 d . . . . .
O10 O 0.3148(3) 0.4387(3) 0.22855(14) 0.0440(7) Uani 1 1 d G . . . .
H10E H 0.299900 0.401178 0.196365 0.066 Uiso 1 1 d G U . . .
H10F H 0.385787 0.457262 0.213425 0.066 Uiso 1 1 d G U . . .
O4 O -0.0140(3) 0.2673(3) 0.56568(17) 0.0447(8) Uani 1 1 d . . . . .
O3 O 0.4399(4) 0.0463(3) 0.71878(14) 0.0497(8) Uani 1 1 d . . . . .
N2 N 0.6281(3) 0.1123(3) 0.47739(16) 0.0274(6) Uani 1 1 d . . . . .
C1A C 0.6363(3) 0.5085(3) 0.11574(15) 0.0170(6) Uani 1 1 d . . . . .
C20A C 0.3240(3) 0.2409(3) 0.06520(16) 0.0192(6) Uani 1 1 d . . . . .
C15A C 0.3641(3) 0.1692(3) 0.00548(16) 0.0209(6) Uani 1 1 d . . . . .
C14A C 0.4929(3) 0.1543(3) -0.03696(16) 0.0222(6) Uani 1 1 d . . . . .
H14A H 0.511279 0.106366 -0.076950 0.027 Uiso 1 1 calc R U . . .
C6A C 0.7416(3) 0.5093(3) 0.06461(16) 0.0195(6) Uani 1 1 d . . . . .
C3A C 0.7003(4) 0.6511(3) 0.18142(17) 0.0247(7) Uani 1 1 d . . . . .
H3A H 0.687462 0.698198 0.221196 0.030 Uiso 1 1 calc R U . . .
C19A C 0.1890(3) 0.2596(3) 0.10036(17) 0.0234(7) Uani 1 1 d . . . . .
C2A C 0.6141(3) 0.5834(3) 0.17384(15) 0.0203(6) Uani 1 1 d . . . . .
C18A C 0.1007(4) 0.2079(3) 0.07685(18) 0.0272(7) Uani 1 1 d . . . . .
H18A H 0.010659 0.221768 0.100707 0.033 Uiso 1 1 calc R U . . .
C5A C 0.8254(3) 0.5825(3) 0.07310(18) 0.0256(7) Uani 1 1 d . . . . .
H5A H 0.895756 0.584719 0.038383 0.031 Uiso 1 1 calc R U . . .
O9 O 0.8311(4) -0.2268(4) 0.32060(19) 0.0733(12) Uani 1 1 d G . . . .
H9C H 0.744192 -0.180341 0.328334 0.110 Uiso 1 1 d G U . . .
H9D H 0.875662 -0.209492 0.348885 0.110 Uiso 1 1 d G U . . .
C1 C 0.5802(2) 0.0439(2) 0.61876(12) 0.0317(8) Uani 1 1 d G . . . .
C2 C 0.5730(3) 0.0043(3) 0.68430(11) 0.0427(10) Uani 1 1 d G . . . .
C3 C 0.6949(4) -0.0722(3) 0.71008(11) 0.0627(17) Uani 1 1 d G . . . .
H3 H 0.689965 -0.099276 0.754881 0.075 Uiso 1 1 calc R U . . .
C4 C 0.8240(3) -0.1091(2) 0.67033(16) 0.0662(17) Uani 1 1 d G . . . .
H4 H 0.907295 -0.161411 0.687949 0.079 Uiso 1 1 calc R U . . .
C5 C 0.8312(2) -0.0695(2) 0.60478(15) 0.0517(13) Uani 1 1 d G . . . .
H5 H 0.919400 -0.094759 0.577610 0.062 Uiso 1 1 calc R U . . .
C6 C 0.7093(3) 0.0070(2) 0.57900(10) 0.0359(9) Uani 1 1 d G . . . .
C4A C 0.8059(4) 0.6497(3) 0.13056(19) 0.0282(7) Uani 1 1 d . . . . .
H4A H 0.864813 0.695872 0.135973 0.034 Uiso 1 1 calc R U . . .
C7A C 0.7629(3) 0.4447(3) 0.00168(17) 0.0232(7) Uani 1 1 d . . . . .
H7A H 0.825563 0.461137 -0.032833 0.028 Uiso 1 1 calc R U . . .
C12A C 0.7241(4) 0.1201(4) -0.13870(17) 0.0287(7) Uani 1 1 d . . . . .
H12A H 0.644169 0.173882 -0.162011 0.034 Uiso 1 1 calc R U . . .
H12B H 0.718667 0.034025 -0.132437 0.034 Uiso 1 1 calc R U . . .
C15 C 0.1761(4) 0.3593(3) 0.42227(18) 0.0290(8) Uani 1 1 d . . . . .
C20 C 0.1456(3) 0.3098(3) 0.48411(18) 0.0270(7) Uani 1 1 d . . . . .
C14 C 0.3178(4) 0.3405(3) 0.39332(17) 0.0298(8) Uani 1 1 d . . . . .
H14 H 0.331370 0.368280 0.349106 0.036 Uiso 1 1 calc R U . . .
C16A C 0.2730(4) 0.1154(3) -0.01670(18) 0.0260(7) Uani 1 1 d . . . . .
H16A H 0.301828 0.064803 -0.056225 0.031 Uiso 1 1 calc R U . . .
C7 C 0.7246(4) 0.0351(3) 0.5091(2) 0.0341(9) Uani 1 1 d . . . . .
H7 H 0.814166 -0.007475 0.484474 0.041 Uiso 1 1 calc R U . . .
C17A C 0.1438(4) 0.1353(3) 0.01821(18) 0.0281(7) Uani 1 1 d . . . . .
H17A H 0.082982 0.099623 0.002429 0.034 Uiso 1 1 calc R U . . .
C13 C 0.5687(4) 0.2686(4) 0.39043(18) 0.0302(8) Uani 1 1 d . . . . .
H13 H 0.606354 0.323846 0.413443 0.036 Uiso 1 1 calc R U . . .
C13A C 0.7144(3) 0.1803(3) -0.07144(16) 0.0258(7) Uani 1 1 d . . . . .
H13A H 0.796010 0.123680 -0.049135 0.031 Uiso 1 1 calc R U . . .
C19 C 0.0037(4) 0.3238(4) 0.5059(2) 0.0374(9) Uani 1 1 d . . . . .
C9A C 0.8665(4) 0.3012(4) -0.12110(17) 0.0318(8) Uani 1 1 d . . . . .
H9AA H 0.945801 0.249728 -0.096859 0.038 Uiso 1 1 calc R U . . .
H9AB H 0.870304 0.387785 -0.128100 0.038 Uiso 1 1 calc R U . . .
C8A C 0.7268(4) 0.3120(3) -0.08008(17) 0.0261(7) Uani 1 1 d . . . . .
H8A H 0.648403 0.367814 -0.104539 0.031 Uiso 1 1 calc R U . . .
C8 C 0.6542(4) 0.1297(4) 0.40435(19) 0.0316(8) Uani 1 1 d . . . . .
H8 H 0.615975 0.074472 0.381690 0.038 Uiso 1 1 calc R U . . .
C22A C 0.4775(5) 0.6551(4) 0.27848(17) 0.0369(9) Uani 1 1 d . . . . .
H22A H 0.453352 0.745958 0.267528 0.055 Uiso 1 1 calc R U . . .
H22B H 0.561382 0.625638 0.301543 0.055 Uiso 1 1 calc R U . . .
H22C H 0.398715 0.644106 0.307264 0.055 Uiso 1 1 calc R U . . .
C12 C 0.5832(5) 0.2963(4) 0.31716(18) 0.0420(10) Uani 1 1 d . . . . .
H12C H 0.540857 0.246702 0.293688 0.050 Uiso 1 1 calc R U . . .
H12D H 0.530767 0.388623 0.310140 0.050 Uiso 1 1 calc R U . . .
C16 C 0.0670(5) 0.4254(4) 0.3832(2) 0.0436(11) Uani 1 1 d . . . . .
H16 H 0.087790 0.458825 0.341269 0.052 Uiso 1 1 calc R U . . .
C21A C 0.0253(4) 0.3499(4) 0.19618(19) 0.0362(9) Uani 1 1 d . . . . .
H21A H -0.051307 0.394439 0.169768 0.054 Uiso 1 1 calc R U . . .
H21B H 0.015352 0.401605 0.235661 0.054 Uiso 1 1 calc R U . . .
H21C H 0.021232 0.266427 0.209781 0.054 Uiso 1 1 calc R U . . .
C11A C 0.8627(4) 0.1087(4) -0.1804(2) 0.0408(10) Uani 1 1 d . . . . .
H11A H 0.941942 0.048264 -0.158815 0.049 Uiso 1 1 calc R U . . .
H11B H 0.866209 0.073027 -0.224666 0.049 Uiso 1 1 calc R U . . .
C17 C -0.0697(5) 0.4402(4) 0.4073(3) 0.0522(14) Uani 1 1 d . . . . .
H17 H -0.143489 0.486434 0.381946 0.063 Uiso 1 1 calc R U . . .
C9 C 0.8107(4) 0.0942(5) 0.3754(3) 0.0506(12) Uani 1 1 d . . . . .
H9A H 0.863795 0.001829 0.381809 0.061 Uiso 1 1 calc R U . . .
H9B H 0.853419 0.144331 0.398271 0.061 Uiso 1 1 calc R U . . .
C10A C 0.8800(4) 0.2371(4) -0.18854(19) 0.0411(10) Uani 1 1 d . . . . .
H10A H 0.807433 0.294256 -0.214791 0.049 Uiso 1 1 calc R U . . .
H10B H 0.973470 0.224452 -0.213340 0.049 Uiso 1 1 calc R U . . .
C18 C -0.1016(4) 0.3890(4) 0.4677(3) 0.0488(13) Uani 1 1 d . . . . .
H18 H -0.196218 0.398791 0.482757 0.059 Uiso 1 1 calc R U . . .
C22 C 0.4227(8) 0.0052(5) 0.7860(2) 0.0728(19) Uani 1 1 d . . . . .
H22D H 0.460909 -0.088764 0.787219 0.109 Uiso 1 1 calc R U . . .
H22E H 0.322482 0.037158 0.803217 0.109 Uiso 1 1 calc R U . . .
H22F H 0.473106 0.039118 0.813347 0.109 Uiso 1 1 calc R U . . .
C21 C -0.1540(4) 0.2820(5) 0.5928(3) 0.0654(17) Uani 1 1 d . . . . .
H21D H -0.195576 0.246398 0.561589 0.098 Uiso 1 1 calc R U . . .
H21E H -0.210638 0.373317 0.600426 0.098 Uiso 1 1 calc R U . . .
H21F H -0.151995 0.236363 0.634920 0.098 Uiso 1 1 calc R U . . .
C11 C 0.7351(6) 0.2621(5) 0.2882(2) 0.0609(15) Uani 1 1 d . . . . .
H11C H 0.740830 0.278383 0.239898 0.073 Uiso 1 1 calc R U . . .
H11D H 0.775846 0.316451 0.308924 0.073 Uiso 1 1 calc R U . . .
C10 C 0.8158(5) 0.1257(5) 0.3000(2) 0.0607(15) Uani 1 1 d . . . . .
H10C H 0.915021 0.104368 0.280481 0.073 Uiso 1 1 calc R U . . .
H10D H 0.777142 0.071794 0.277497 0.073 Uiso 1 1 calc R U . . .

loop_
_atom_site_aniso_label
_atom_site_aniso_U_11
_atom_site_aniso_U_22
_atom_site_aniso_U_33
_atom_site_aniso_U_23
_atom_site_aniso_U_13
_atom_site_aniso_U_12
Fe1A 0.0147(2) 0.0183(2) 0.0158(2) 0.00180(16) -0.00256(16) -0.00852(16)
Fe1 0.0155(2) 0.0152(2) 0.0178(2) 0.00159(16) -0.00155(16) -0.00611(16)
Cl1 0.0322(4) 0.0218(4) 0.0190(3) 0.0004(3) -0.0041(3) -0.0143(3)
Cl1A 0.0223(4) 0.0232(4) 0.0245(4) 0.0044(3) -0.0094(3) -0.0083(3)
O2A 0.0188(11) 0.0220(11) 0.0193(10) -0.0008(8) 0.0000(8) -0.0123(9)
O1A 0.0171(11) 0.0308(12) 0.0227(11) -0.0035(9) 0.0001(9) -0.0135(9)
O3A 0.0330(13) 0.0296(12) 0.0174(11) -0.0033(9) 0.0015(9) -0.0180(11)
O2 0.0332(13) 0.0263(12) 0.0280(12) 0.0103(10) -0.0084(10) -0.0164(11)
O1 0.0174(11) 0.0276(12) 0.0293(12) -0.0021(10) -0.0009(9) -0.0089(9)
O4A 0.0202(12) 0.0418(15) 0.0303(13) -0.0040(11) 0.0056(10) -0.0151(11)
N1 0.0254(14) 0.0297(15) 0.0194(13) -0.0035(11) 0.0002(11) -0.0111(12)
N2A 0.0206(13) 0.0265(14) 0.0197(13) 0.0017(11) 0.0015(10) -0.0111(11)
N1A 0.0178(13) 0.0253(14) 0.0208(13) -0.0003(11) -0.0024(10) -0.0093(11)
O10 0.0557(19) 0.063(2) 0.0297(14) -0.0060(14) 0.0050(13) -0.0435(17)
O4 0.0174(13) 0.0409(16) 0.074(2) -0.0187(15) 0.0145(13) -0.0138(12)
O3 0.100(3) 0.0497(18) 0.0277(14) 0.0175(13) -0.0260(15) -0.0554(19)
N2 0.0204(14) 0.0184(13) 0.0402(17) -0.0015(12) -0.0032(12) -0.0035(11)
C1A 0.0173(14) 0.0153(13) 0.0209(14) 0.0039(11) -0.0074(11) -0.0077(11)
C20A 0.0172(14) 0.0205(15) 0.0234(15) 0.0050(12) -0.0064(12) -0.0103(12)
C15A 0.0208(15) 0.0182(14) 0.0265(16) 0.0042(12) -0.0085(13) -0.0091(12)
C14A 0.0220(16) 0.0229(15) 0.0230(16) -0.0017(12) -0.0070(12) -0.0081(13)
C6A 0.0182(15) 0.0158(14) 0.0251(16) 0.0054(12) -0.0056(12) -0.0064(12)
C3A 0.0303(18) 0.0219(16) 0.0254(16) 0.0029(13) -0.0094(14) -0.0121(14)
C19A 0.0182(15) 0.0268(16) 0.0266(16) 0.0077(13) -0.0052(13) -0.0098(13)
C2A 0.0233(16) 0.0207(15) 0.0190(15) 0.0063(12) -0.0074(12) -0.0097(12)
C18A 0.0212(16) 0.0283(17) 0.0375(19) 0.0114(15) -0.0090(14) -0.0147(14)
C5A 0.0196(16) 0.0219(16) 0.0374(19) 0.0051(14) -0.0008(14) -0.0112(13)
O9 0.062(2) 0.081(3) 0.057(2) 0.012(2) 0.0214(19) -0.013(2)
C1 0.051(2) 0.0171(15) 0.039(2) 0.0088(14) -0.0255(18) -0.0203(16)
C2 0.077(3) 0.031(2) 0.040(2) 0.0107(16) -0.028(2) -0.036(2)
C3 0.121(5) 0.033(2) 0.057(3) 0.019(2) -0.068(3) -0.038(3)
C4 0.075(4) 0.031(2) 0.094(4) -0.007(3) -0.062(3) -0.003(2)
C5 0.054(3) 0.0235(19) 0.079(3) -0.010(2) -0.043(3) -0.0029(18)
C6 0.038(2) 0.0153(15) 0.058(3) -0.0050(16) -0.0247(19) -0.0068(15)
C4A 0.0267(17) 0.0251(17) 0.040(2) 0.0034(14) -0.0090(15) -0.0160(14)
C7A 0.0189(15) 0.0248(16) 0.0260(16) 0.0056(13) 0.0006(12) -0.0096(13)
C12A 0.0246(17) 0.0351(19) 0.0236(17) -0.0084(14) -0.0012(13) -0.0074(15)
C15 0.0282(18) 0.0253(17) 0.0321(18) -0.0098(14) -0.0120(15) -0.0046(14)
C20 0.0184(16) 0.0234(16) 0.0380(19) -0.0129(14) -0.0053(14) -0.0044(13)
C14 0.041(2) 0.0290(18) 0.0197(16) -0.0030(13) -0.0102(15) -0.0107(16)
C16A 0.0311(18) 0.0210(16) 0.0320(18) 0.0035(13) -0.0136(14) -0.0136(14)
C7 0.0250(18) 0.0188(16) 0.056(2) -0.0074(16) -0.0092(17) -0.0026(14)
C17A 0.0264(17) 0.0272(17) 0.040(2) 0.0110(15) -0.0163(15) -0.0176(14)
C13 0.0344(19) 0.0319(18) 0.0282(18) -0.0051(14) 0.0040(15) -0.0187(16)
C13A 0.0203(16) 0.0320(18) 0.0227(16) -0.0025(14) -0.0003(13) -0.0073(14)
C19 0.0186(17) 0.0288(19) 0.061(3) -0.0220(18) -0.0027(17) -0.0034(14)
C9A 0.0266(18) 0.045(2) 0.0246(17) -0.0022(15) 0.0049(14) -0.0164(16)
C8A 0.0232(17) 0.0315(18) 0.0231(16) 0.0011(13) -0.0028(13) -0.0093(14)
C8 0.0260(18) 0.0331(19) 0.037(2) -0.0126(15) 0.0103(15) -0.0155(15)
C22A 0.057(3) 0.044(2) 0.0188(17) -0.0054(15) 0.0024(16) -0.030(2)
C12 0.062(3) 0.054(3) 0.0215(18) -0.0092(17) 0.0108(18) -0.040(2)
C16 0.050(3) 0.029(2) 0.044(2) -0.0136(17) -0.029(2) 0.0034(18)
C21A 0.0190(17) 0.058(3) 0.0289(19) 0.0080(17) 0.0008(14) -0.0125(17)
C11A 0.036(2) 0.052(3) 0.0284(19) -0.0150(18) 0.0051(16) -0.0105(19)
C17 0.036(2) 0.037(2) 0.071(3) -0.030(2) -0.032(2) 0.0123(18)
C9 0.026(2) 0.050(3) 0.071(3) -0.022(2) 0.018(2) -0.0146(19)
C10A 0.032(2) 0.063(3) 0.0252(19) -0.0038(18) 0.0048(16) -0.016(2)
C18 0.0202(19) 0.040(2) 0.082(4) -0.033(2) -0.011(2) -0.0017(17)
C22 0.164(6) 0.067(3) 0.027(2) 0.019(2) -0.031(3) -0.085(4)
C21 0.023(2) 0.050(3) 0.122(5) -0.029(3) 0.027(3) -0.020(2)
C11 0.081(4) 0.079(4) 0.043(3) -0.022(2) 0.025(3) -0.062(3)
C10 0.055(3) 0.080(4) 0.055(3) -0.036(3) 0.036(2) -0.045(3)

loop_
_atom_type_symbol
_atom_type_description
_atom_type_scat_dispersion_real
_atom_type_scat_dispersion_imag
_atom_type_scat_source
C C 0.0033 0.0016 'International Tables Vol C Tables 4.2.6.8 and 6.1.1.4'
H H 0.0000 0.0000 'International Tables Vol C Tables 4.2.6.8 and 6.1.1.4'
Cl Cl 0.1484 0.1585 'International Tables Vol C Tables 4.2.6.8 and 6.1.1.4'
Fe Fe 0.3463 0.8444 'International Tables Vol C Tables 4.2.6.8 and 6.1.1.4'
N N 0.0061 0.0033 'International Tables Vol C Tables 4.2.6.8 and 6.1.1.4'
O O 0.0106 0.0060 'International Tables Vol C Tables 4.2.6.8 and 6.1.1.4'

loop_
_geom_angle_atom_site_label_1
_geom_angle_atom_site_label_2
_geom_angle_atom_site_label_3
_geom_angle
_geom_angle_site_symmetry_1
_geom_angle_site_symmetry_3
_geom_angle_publ_flag
O2A Fe1A Cl1A 103.82(7) . . ?
O2A Fe1A O1A 92.53(9) . . ?
O2A Fe1A N2A 87.28(10) . . ?
O2A Fe1A N1A 153.23(10) . . ?
O1A Fe1A Cl1A 114.99(8) . . ?
O1A Fe1A N2A 143.72(10) . . ?
O1A Fe1A N1A 87.26(10) . . ?
N2A Fe1A Cl1A 100.17(8) . . ?
N1A Fe1A Cl1A 100.47(8) . . ?
N1A Fe1A N2A 77.45(10) . . ?
O2 Fe1 Cl1 102.57(8) . . ?
O2 Fe1 N1 157.76(11) . . ?
O2 Fe1 N2 87.64(11) . . ?
O1 Fe1 Cl1 115.93(8) . . ?
O1 Fe1 O2 93.04(10) . . ?
O1 Fe1 N1 87.57(11) . . ?
O1 Fe1 N2 137.35(11) . . ?
N1 Fe1 Cl1 97.09(8) . . ?
N1 Fe1 N2 77.11(12) . . ?
N2 Fe1 Cl1 105.43(8) . . ?
C1A O2A Fe1A 128.49(19) . . ?
C20A O1A Fe1A 133.8(2) . . ?
C2A O3A C22A 117.0(3) . . ?
C1 O2 Fe1 128.48(19) . . ?
C20 O1 Fe1 131.5(2) . . ?
C19A O4A C21A 117.3(3) . . ?
C14 N1 Fe1 126.8(2) . . ?
C14 N1 C13 121.2(3) . . ?
C13 N1 Fe1 111.9(2) . . ?
C7A N2A Fe1A 123.5(2) . . ?
C7A N2A C8A 120.5(3) . . ?
C8A N2A Fe1A 115.7(2) . . ?
C14A N1A Fe1A 127.2(2) . . ?
C14A N1A C13A 121.8(3) . . ?
C13A N1A Fe1A 110.7(2) . . ?
H10E O10 H10F 104.5 . . ?
C19 O4 C21 117.6(4) . . ?
C2 O3 C22 118.3(4) . . ?
C7 N2 Fe1 124.0(3) . . ?
C7 N2 C8 121.2(3) . . ?
C8 N2 Fe1 114.6(2) . . ?
O2A C1A C6A 123.3(3) . . ?
O2A C1A C2A 117.6(3) . . ?
C6A C1A C2A 119.0(3) . . ?
O1A C20A C15A 123.3(3) . . ?
O1A C20A C19A 118.8(3) . . ?
C15A C20A C19A 117.9(3) . . ?
C20A C15A C14A 122.4(3) . . ?
C20A C15A C16A 120.0(3) . . ?
C16A C15A C14A 117.6(3) . . ?
N1A C14A C15A 125.4(3) . . ?
N1A C14A H14A 117.3 . . ?
C15A C14A H14A 117.3 . . ?
C1A C6A C5A 119.2(3) . . ?
C1A C6A C7A 122.4(3) . . ?
C5A C6A C7A 118.3(3) . . ?
C2A C3A H3A 120.0 . . ?
C2A C3A C4A 119.9(3) . . ?
C4A C3A H3A 120.0 . . ?
O4A C19A C20A 114.4(3) . . ?
O4A C19A C18A 124.6(3) . . ?
C18A C19A C20A 120.9(3) . . ?
O3A C2A C1A 114.4(3) . . ?
O3A C2A C3A 125.2(3) . . ?
C3A C2A C1A 120.4(3) . . ?
C19A C18A H18A 119.9 . . ?
C19A C18A C17A 120.2(3) . . ?
C17A C18A H18A 119.9 . . ?
C6A C5A H5A 119.6 . . ?
C4A C5A C6A 120.8(3) . . ?
C4A C5A H5A 119.6 . . ?
H9C O9 H9D 109.5 . . ?
O2 C1 C2 117.4(2) . . ?
O2 C1 C6 122.6(2) . . ?
C2 C1 C6 120.0 . . ?
O3 C2 C1 114.9(2) . . ?
O3 C2 C3 125.1(2) . . ?
C1 C2 C3 120.0 . . ?
C2 C3 H3 120.0 . . ?
C2 C3 C4 120.0 . . ?
C4 C3 H3 120.0 . . ?
C3 C4 H4 120.0 . . ?
C5 C4 C3 120.0 . . ?
C5 C4 H4 120.0 . . ?
C4 C5 H5 120.0 . . ?
C4 C5 C6 120.0 . . ?
C6 C5 H5 120.0 . . ?
C1 C6 C7 123.5(2) . . ?
C5 C6 C1 120.0 . . ?
C5 C6 C7 116.3(2) . . ?
C3A C4A H4A 119.7 . . ?
C5A C4A C3A 120.6(3) . . ?
C5A C4A H4A 119.7 . . ?
N2A C7A C6A 125.4(3) . . ?
N2A C7A H7A 117.3 . . ?
C6A C7A H7A 117.3 . . ?
H12A C12A H12B 108.2 . . ?
C13A C12A H12A 109.7 . . ?
C13A C12A H12B 109.7 . . ?
C13A C12A C11A 109.8(3) . . ?
C11A C12A H12A 109.7 . . ?
C11A C12A H12B 109.7 . . ?
C20 C15 C14 122.7(3) . . ?
C20 C15 C16 120.6(4) . . ?
C16 C15 C14 116.7(4) . . ?
O1 C20 C15 124.2(3) . . ?
O1 C20 C19 117.3(4) . . ?
C15 C20 C19 118.5(3) . . ?
N1 C14 C15 124.1(3) . . ?
N1 C14 H14 117.9 . . ?
C15 C14 H14 117.9 . . ?
C15A C16A H16A 119.7 . . ?
C17A C16A C15A 120.7(3) . . ?
C17A C16A H16A 119.7 . . ?
N2 C7 C6 125.8(3) . . ?
N2 C7 H7 117.1 . . ?
C6 C7 H7 117.1 . . ?
C18A C17A H17A 119.8 . . ?
C16A C17A C18A 120.4(3) . . ?
C16A C17A H17A 119.8 . . ?
N1 C13 H13 107.8 . . ?
N1 C13 C8 104.2(3) . . ?
N1 C13 C12 117.3(3) . . ?
C8 C13 H13 107.8 . . ?
C12 C13 H13 107.8 . . ?
C12 C13 C8 111.4(3) . . ?
N1A C13A C12A 116.9(3) . . ?
N1A C13A H13A 107.7 . . ?
N1A C13A C8A 105.9(3) . . ?
C12A C13A H13A 107.7 . . ?
C12A C13A C8A 110.5(3) . . ?
C8A C13A H13A 107.7 . . ?
O4 C19 C20 113.9(3) . . ?
O4 C19 C18 125.7(4) . . ?
C18 C19 C20 120.4(4) . . ?
H9AA C9A H9AB 108.2 . . ?
C8A C9A H9AA 109.7 . . ?
C8A C9A H9AB 109.7 . . ?
C8A C9A C10A 109.8(3) . . ?
C10A C9A H9AA 109.7 . . ?
C10A C9A H9AB 109.7 . . ?
N2A C8A C13A 105.9(3) . . ?
N2A C8A C9A 115.2(3) . . ?
N2A C8A H8A 108.2 . . ?
C13A C8A C9A 111.0(3) . . ?
C13A C8A H8A 108.2 . . ?
C9A C8A H8A 108.2 . . ?
N2 C8 C13 106.8(3) . . ?
N2 C8 H8 107.9 . . ?
N2 C8 C9 115.3(3) . . ?
C13 C8 H8 107.9 . . ?
C13 C8 C9 111.0(3) . . ?
C9 C8 H8 107.9 . . ?
O3A C22A H22A 109.5 . . ?
O3A C22A H22B 109.5 . . ?
O3A C22A H22C 109.5 . . ?
H22A C22A H22B 109.5 . . ?
H22A C22A H22C 109.5 . . ?
H22B C22A H22C 109.5 . . ?
C13 C12 H12C 109.2 . . ?
C13 C12 H12D 109.2 . . ?
H12C C12 H12D 107.9 . . ?
C11 C12 C13 111.8(4) . . ?
C11 C12 H12C 109.2 . . ?
C11 C12 H12D 109.2 . . ?
C15 C16 H16 120.5 . . ?
C17 C16 C15 119.0(4) . . ?
C17 C16 H16 120.5 . . ?
O4A C21A H21A 109.5 . . ?
O4A C21A H21B 109.5 . . ?
O4A C21A H21C 109.5 . . ?
H21A C21A H21B 109.5 . . ?
H21A C21A H21C 109.5 . . ?
H21B C21A H21C 109.5 . . ?
C12A C11A H11A 109.2 . . ?
C12A C11A H11B 109.2 . . ?
H11A C11A H11B 107.9 . . ?
C10A C11A C12A 112.0(3) . . ?
C10A C11A H11A 109.2 . . ?
C10A C11A H11B 109.2 . . ?
C16 C17 H17 119.4 . . ?
C16 C17 C18 121.3(4) . . ?
C18 C17 H17 119.4 . . ?
C8 C9 H9A 110.2 . . ?
C8 C9 H9B 110.2 . . ?
C8 C9 C10 107.8(4) . . ?
H9A C9 H9B 108.5 . . ?
C10 C9 H9A 110.2 . . ?
C10 C9 H9B 110.2 . . ?
C9A C10A H10A 109.3 . . ?
C9A C10A H10B 109.3 . . ?
C11A C10A C9A 111.7(3) . . ?
C11A C10A H10A 109.3 . . ?
C11A C10A H10B 109.3 . . ?
H10A C10A H10B 107.9 . . ?
C19 C18 C17 120.3(4) . . ?
C19 C18 H18 119.9 . . ?
C17 C18 H18 119.9 . . ?
O3 C22 H22D 109.5 . . ?
O3 C22 H22E 109.5 . . ?
O3 C22 H22F 109.5 . . ?
H22D C22 H22E 109.5 . . ?
H22D C22 H22F 109.5 . . ?
H22E C22 H22F 109.5 . . ?
O4 C21 H21D 109.5 . . ?
O4 C21 H21E 109.5 . . ?
O4 C21 H21F 109.5 . . ?
H21D C21 H21E 109.5 . . ?
H21D C21 H21F 109.5 . . ?
H21E C21 H21F 109.5 . . ?
C12 C11 H11C 109.7 . . ?
C12 C11 H11D 109.7 . . ?
H11C C11 H11D 108.2 . . ?
C10 C11 C12 110.0(4) . . ?
C10 C11 H11C 109.7 . . ?
C10 C11 H11D 109.7 . . ?
C9 C10 H10C 109.2 . . ?
C9 C10 H10D 109.2 . . ?
C11 C10 C9 112.0(4) . . ?
C11 C10 H10C 109.2 . . ?
C11 C10 H10D 109.2 . . ?
H10C C10 H10D 107.9 . . ?

loop_
_geom_bond_atom_site_label_1
_geom_bond_atom_site_label_2
_geom_bond_distance
_geom_bond_site_symmetry_2
_geom_bond_publ_flag
Fe1A Cl1A 2.2426(9) . ?
Fe1A O2A 1.892(2) . ?
Fe1A O1A 1.902(2) . ?
Fe1A N2A 2.102(3) . ?
Fe1A N1A 2.083(3) . ?
Fe1 Cl1 2.2273(8) . ?
Fe1 O2 1.917(2) . ?
Fe1 O1 1.882(2) . ?
Fe1 N1 2.088(3) . ?
Fe1 N2 2.097(3) . ?
O2A C1A 1.329(3) . ?
O1A C20A 1.326(4) . ?
O3A C2A 1.358(4) . ?
O3A C22A 1.432(4) . ?
O2 C1 1.353(3) . ?
O1 C20 1.325(4) . ?
O4A C19A 1.367(4) . ?
O4A C21A 1.427(4) . ?
N1 C14 1.287(4) . ?
N1 C13 1.466(4) . ?
N2A C7A 1.289(4) . ?
N2A C8A 1.498(4) . ?
N1A C14A 1.289(4) . ?
N1A C13A 1.477(4) . ?
O10 H10E 0.8503 . ?
O10 H10F 0.8497 . ?
O4 C19 1.372(6) . ?
O4 C21 1.427(4) . ?
O3 C2 1.375(4) . ?
O3 C22 1.435(5) . ?
N2 C7 1.283(5) . ?
N2 C8 1.493(5) . ?
C1A C6A 1.404(4) . ?
C1A C2A 1.419(4) . ?
C20A C15A 1.410(4) . ?
C20A C19A 1.423(4) . ?
C15A C14A 1.442(5) . ?
C15A C16A 1.413(4) . ?
C14A H14A 0.9500 . ?
C6A C5A 1.421(4) . ?
C6A C7A 1.445(5) . ?
C3A H3A 0.9500 . ?
C3A C2A 1.390(4) . ?
C3A C4A 1.396(5) . ?
C19A C18A 1.384(5) . ?
C18A H18A 0.9500 . ?
C18A C17A 1.395(5) . ?
C5A H5A 0.9500 . ?
C5A C4A 1.365(5) . ?
O9 H9C 0.8500 . ?
O9 H9D 0.8498 . ?
C1 C2 1.3900 . ?
C1 C6 1.3900 . ?
C2 C3 1.3900 . ?
C3 H3 0.9500 . ?
C3 C4 1.3900 . ?
C4 H4 0.9500 . ?
C4 C5 1.3900 . ?
C5 H5 0.9500 . ?
C5 C6 1.3900 . ?
C6 C7 1.444(5) . ?
C4A H4A 0.9500 . ?
C7A H7A 0.9500 . ?
C12A H12A 0.9900 . ?
C12A H12B 0.9900 . ?
C12A C13A 1.523(5) . ?
C12A C11A 1.527(5) . ?
C15 C20 1.400(5) . ?
C15 C14 1.443(5) . ?
C15 C16 1.420(5) . ?
C20 C19 1.423(5) . ?
C14 H14 0.9500 . ?
C16A H16A 0.9500 . ?
C16A C17A 1.369(5) . ?
C7 H7 0.9500 . ?
C17A H17A 0.9500 . ?
C13 H13 1.0000 . ?
C13 C8 1.516(5) . ?
C13 C12 1.509(5) . ?
C13A H13A 1.0000 . ?
C13A C8A 1.529(5) . ?
C19 C18 1.382(6) . ?
C9A H9AA 0.9900 . ?
C9A H9AB 0.9900 . ?
C9A C8A 1.532(5) . ?
C9A C10A 1.538(5) . ?
C8A H8A 1.0000 . ?
C8 H8 1.0000 . ?
C8 C9 1.549(5) . ?
C22A H22A 0.9800 . ?
C22A H22B 0.9800 . ?
C22A H22C 0.9800 . ?
C12 H12C 0.9900 . ?
C12 H12D 0.9900 . ?
C12 C11 1.509(6) . ?
C16 H16 0.9500 . ?
C16 C17 1.380(7) . ?
C21A H21A 0.9800 . ?
C21A H21B 0.9800 . ?
C21A H21C 0.9800 . ?
C11A H11A 0.9900 . ?
C11A H11B 0.9900 . ?
C11A C10A 1.515(6) . ?
C17 H17 0.9500 . ?
C17 C18 1.388(7) . ?
C9 H9A 0.9900 . ?
C9 H9B 0.9900 . ?
C9 C10 1.559(7) . ?
C10A H10A 0.9900 . ?
C10A H10B 0.9900 . ?
C18 H18 0.9500 . ?
C22 H22D 0.9800 . ?
C22 H22E 0.9800 . ?
C22 H22F 0.9800 . ?
C21 H21D 0.9800 . ?
C21 H21E 0.9800 . ?
C21 H21F 0.9800 . ?
C11 H11C 0.9900 . ?
C11 H11D 0.9900 . ?
C11 C10 1.474(8) . ?
C10 H10C 0.9900 . ?
C10 H10D 0.9900 . ?

loop_
_geom_torsion_atom_site_label_1
_geom_torsion_atom_site_label_2
_geom_torsion_atom_site_label_3
_geom_torsion_atom_site_label_4
_geom_torsion
_geom_torsion_site_symmetry_1
_geom_torsion_site_symmetry_2
_geom_torsion_site_symmetry_3
_geom_torsion_site_symmetry_4
_geom_torsion_publ_flag
Fe1A O2A C1A C6A 26.1(4) . . . . ?
Fe1A O2A C1A C2A -156.1(2) . . . . ?
Fe1A O1A C20A C15A -2.0(5) . . . . ?
Fe1A O1A C20A C19A 179.6(2) . . . . ?
Fe1A N2A C7A C6A -9.6(5) . . . . ?
Fe1A N2A C8A C13A -24.5(3) . . . . ?
Fe1A N2A C8A C9A -147.6(3) . . . . ?
Fe1A N1A C14A C15A 5.9(5) . . . . ?
Fe1A N1A C13A C12A -176.0(2) . . . . ?
Fe1A N1A C13A C8A -52.4(3) . . . . ?
Fe1 O2 C1 C2 157.74(16) . . . . ?
Fe1 O2 C1 C6 -23.4(3) . . . . ?
Fe1 O1 C20 C15 14.1(5) . . . . ?
Fe1 O1 C20 C19 -167.6(2) . . . . ?
Fe1 N1 C14 C15 -5.2(5) . . . . ?
Fe1 N1 C13 C8 51.8(3) . . . . ?
Fe1 N1 C13 C12 175.4(3) . . . . ?
Fe1 N2 C7 C6 6.9(5) . . . . ?
Fe1 N2 C8 C13 29.7(3) . . . . ?
Fe1 N2 C8 C9 153.4(3) . . . . ?
Cl1 Fe1 O1 C20 77.5(3) . . . . ?
Cl1A Fe1A O2A C1A 66.0(2) . . . . ?
O2A C1A C6A C5A 179.4(3) . . . . ?
O2A C1A C6A C7A 3.2(5) . . . . ?
O2A C1A C2A O3A -1.2(4) . . . . ?
O2A C1A C2A C3A 178.6(3) . . . . ?
O1A Fe1A O2A C1A -177.5(2) . . . . ?
O1A C20A C15A C14A -4.0(5) . . . . ?
O1A C20A C15A C16A 179.8(3) . . . . ?
O1A C20A C19A O4A -0.9(4) . . . . ?
O1A C20A C19A C18A 179.0(3) . . . . ?
O2 Fe1 O1 C20 -176.9(3) . . . . ?
O2 C1 C2 O3 -1.0(2) . . . . ?
O2 C1 C2 C3 178.9(2) . . . . ?
O2 C1 C6 C5 -178.9(2) . . . . ?
O2 C1 C6 C7 -4.1(3) . . . . ?
O1 C20 C19 O4 -1.0(4) . . . . ?
O1 C20 C19 C18 179.4(3) . . . . ?
O4A C19A C18A C17A -179.6(3) . . . . ?
N1 Fe1 O1 C20 -19.2(3) . . . . ?
N1 C13 C8 N2 -50.6(3) . . . . ?
N1 C13 C8 C9 -177.0(3) . . . . ?
N1 C13 C12 C11 -175.5(3) . . . . ?
N2A Fe1A O2A C1A -33.8(2) . . . . ?
N1A Fe1A O2A C1A -88.5(3) . . . . ?
N1A C13A C8A N2A 47.9(3) . . . . ?
N1A C13A C8A C9A 173.6(3) . . . . ?
O4 C19 C18 C17 -178.9(4) . . . . ?
O3 C2 C3 C4 179.9(3) . . . . ?
N2 Fe1 O1 C20 -87.1(3) . . . . ?
N2 C8 C9 C10 -177.0(3) . . . . ?
C1A C6A C5A C4A 1.1(5) . . . . ?
C1A C6A C7A N2A -10.0(5) . . . . ?
C20A C15A C14A N1A 1.6(5) . . . . ?
C20A C15A C16A C17A 2.0(5) . . . . ?
C20A C19A C18A C17A 0.5(5) . . . . ?
C15A C20A C19A O4A -179.3(3) . . . . ?
C15A C20A C19A C18A 0.6(5) . . . . ?
C15A C16A C17A C18A -0.9(5) . . . . ?
C14A N1A C13A C12A 9.1(5) . . . . ?
C14A N1A C13A C8A 132.7(3) . . . . ?
C14A C15A C16A C17A -174.3(3) . . . . ?
C6A C1A C2A O3A 176.7(3) . . . . ?
C6A C1A C2A C3A -3.4(4) . . . . ?
C6A C5A C4A C3A -2.0(5) . . . . ?
C19A C20A C15A C14A 174.3(3) . . . . ?
C19A C20A C15A C16A -1.8(4) . . . . ?
C19A C18A C17A C16A -0.4(5) . . . . ?
C2A C1A C6A C5A 1.6(4) . . . . ?
C2A C1A C6A C7A -174.6(3) . . . . ?
C2A C3A C4A C5A 0.1(5) . . . . ?
C5A C6A C7A N2A 173.8(3) . . . . ?
C1 C2 C3 C4 0.0 . . . . ?
C1 C6 C7 N2 11.5(5) . . . . ?
C2 C1 C6 C5 0.0 . . . . ?
C2 C1 C6 C7 174.8(3) . . . . ?
C2 C3 C4 C5 0.0 . . . . ?
C3 C4 C5 C6 0.0 . . . . ?
C4 C5 C6 C1 0.0 . . . . ?
C4 C5 C6 C7 -175.1(2) . . . . ?
C5 C6 C7 N2 -173.6(3) . . . . ?
C6 C1 C2 O3 -179.9(2) . . . . ?
C6 C1 C2 C3 0.0 . . . . ?
C4A C3A C2A O3A -177.5(3) . . . . ?
C4A C3A C2A C1A 2.6(5) . . . . ?
C7A N2A C8A C13A 150.4(3) . . . . ?
C7A N2A C8A C9A 27.4(4) . . . . ?
C7A C6A C5A C4A 177.4(3) . . . . ?
C12A C13A C8A N2A 175.4(3) . . . . ?
C12A C13A C8A C9A -58.9(4) . . . . ?
C12A C11A C10A C9A 55.4(5) . . . . ?
C15 C20 C19 O4 177.3(3) . . . . ?
C15 C20 C19 C18 -2.3(5) . . . . ?
C15 C16 C17 C18 -1.8(6) . . . . ?
C20 C15 C14 N1 -7.1(5) . . . . ?
C20 C15 C16 C17 0.1(5) . . . . ?
C20 C19 C18 C17 0.7(6) . . . . ?
C14 N1 C13 C8 -130.9(3) . . . . ?
C14 N1 C13 C12 -7.3(5) . . . . ?
C14 C15 C20 O1 3.6(5) . . . . ?
C14 C15 C20 C19 -174.6(3) . . . . ?
C14 C15 C16 C17 176.8(3) . . . . ?
C16A C15A C14A N1A 177.9(3) . . . . ?
C7 N2 C8 C13 -146.5(3) . . . . ?
C7 N2 C8 C9 -22.7(5) . . . . ?
C13 N1 C14 C15 178.0(3) . . . . ?
C13 C8 C9 C10 -55.5(4) . . . . ?
C13 C12 C11 C10 57.2(5) . . . . ?
C13A N1A C14A C15A 179.9(3) . . . . ?
C13A C12A C11A C10A -56.4(4) . . . . ?
C8A N2A C7A C6A 175.9(3) . . . . ?
C8A C9A C10A C11A -54.7(4) . . . . ?
C8 N2 C7 C6 -177.4(3) . . . . ?
C8 C13 C12 C11 -55.6(4) . . . . ?
C8 C9 C10 C11 58.5(5) . . . . ?
C22A O3A C2A C1A 179.9(3) . . . . ?
C22A O3A C2A C3A 0.0(5) . . . . ?
C12 C13 C8 N2 -178.0(3) . . . . ?
C12 C13 C8 C9 55.6(4) . . . . ?
C12 C11 C10 C9 -59.3(5) . . . . ?
C16 C15 C20 O1 -179.9(3) . . . . ?
C16 C15 C20 C19 1.9(5) . . . . ?
C16 C15 C14 N1 176.3(3) . . . . ?
C16 C17 C18 C19 1.4(6) . . . . ?
C21A O4A C19A C20A -177.9(3) . . . . ?
C21A O4A C19A C18A 2.2(5) . . . . ?
C11A C12A C13A N1A 179.0(3) . . . . ?
C11A C12A C13A C8A 57.8(4) . . . . ?
C10A C9A C8A N2A 176.8(3) . . . . ?
C10A C9A C8A C13A 56.4(4) . . . . ?
C22 O3 C2 C1 177.4(3) . . . . ?
C22 O3 C2 C3 -2.4(4) . . . . ?
C21 O4 C19 C20 177.1(3) . . . . ?
C21 O4 C19 C18 -3.3(6) . . . . ?
